data_4508460
loop_
_publ_author_name
'Sen, Rupam'
'Mal, Dasarath'
'Brand\~ao, Paula'
'Ferreira, Rute A. S.'
'Lin, Zhi'

_publ_section_title
;
 Cadmium--Furandicarboxylate Coordination Polymers Prepared with Different
 Types of Pyridyl Linkers: Synthesis, Divergent Dimensionalities, and
 Luminescence Study
;
_journal_issue 12
_journal_name_full 'Crystal Growth &amp; Design'
_journal_page_first 5272
_journal_paper_doi 10.1021/cg401036e
_journal_volume 13
_journal_year 2013
_chemical_formula_sum 'C34 H30 Cd2 N4 O13'
_chemical_formula_weight 927.42
_chemical_name_systematic
; 
 ? 
;
_space_group_IT_number 2
_symmetry_cell_setting triclinic
_symmetry_space_group_name_Hall '-P 1'
_symmetry_space_group_name_H-M 'P -1'
_atom_sites_solution_hydrogens geom
_atom_sites_solution_primary direct
_atom_sites_solution_secondary difmap
_audit_creation_method SHELXL-97
_cell_angle_alpha 76.643(3)
_cell_angle_beta 82.486(3)
_cell_angle_gamma 75.074(2)
_cell_formula_units_Z 2
_cell_length_a 9.9344(6)
_cell_length_b 11.6032(6)
_cell_length_c 16.4640(10)
_cell_measurement_temperature 180(2)
_cell_volume 1779.05(18)
_computing_cell_refinement 'Bruker Smart'
_computing_data_collection 'Bruker Smart'
_computing_data_reduction 'Bruker Saint'
_computing_molecular_graphics 'Platon (Spek, 2008)'
_computing_publication_material 'SHELXL-97 (Sheldrick, 1997)'
_computing_structure_refinement 'SHELXL-97 (Sheldrick, 1997)'
_computing_structure_solution 'SHELXS-97 (Sheldrick, 1990)'
_diffrn_ambient_temperature 180(2)
_diffrn_measured_fraction_theta_full 0.998
_diffrn_measured_fraction_theta_max 0.998
_diffrn_measurement_device_type CCD
_diffrn_measurement_method 'omega and phi scans'
_diffrn_radiation_monochromator graphite
_diffrn_radiation_source 'fine-focus sealed tube'
_diffrn_radiation_type MoK\a
_diffrn_radiation_wavelength 0.71073
_diffrn_reflns_av_R_equivalents 0.0380
_diffrn_reflns_av_sigmaI/netI 0.0353
_diffrn_reflns_limit_h_max 14
_diffrn_reflns_limit_h_min -14
_diffrn_reflns_limit_k_max 16
_diffrn_reflns_limit_k_min -16
_diffrn_reflns_limit_l_max 23
_diffrn_reflns_limit_l_min -23
_diffrn_reflns_number 51227
_diffrn_reflns_theta_full 30.59
_diffrn_reflns_theta_max 30.59
_diffrn_reflns_theta_min 2.40
_diffrn_standards_interval_count 0.5
_diffrn_standards_interval_time 30
_exptl_absorpt_coefficient_mu 1.267
_exptl_absorpt_correction_T_max 0.9874
_exptl_absorpt_correction_T_min 0.7857
_exptl_absorpt_correction_type multi-scan
_exptl_crystal_colour colourless
_exptl_crystal_density_diffrn 1.731
_exptl_crystal_density_method 'not measured'
_exptl_crystal_description plate
_exptl_crystal_F_000 924
_exptl_crystal_size_max 0.20
_exptl_crystal_size_mid 0.04
_exptl_crystal_size_min 0.01
_refine_diff_density_max 1.338
_refine_diff_density_min -0.496
_refine_diff_density_rms 0.121
_refine_ls_extinction_method none
_refine_ls_goodness_of_fit_ref 1.098
_refine_ls_hydrogen_treatment mixed
_refine_ls_matrix_type full
_refine_ls_number_parameters 491
_refine_ls_number_reflns 10939
_refine_ls_number_restraints 3
_refine_ls_restrained_S_all 1.098
_refine_ls_R_factor_all 0.0538
_refine_ls_R_factor_gt 0.0370
_refine_ls_shift/su_max 0.002
_refine_ls_shift/su_mean 0.000
_refine_ls_structure_factor_coef Fsqd
_refine_ls_weighting_details 'w=1/[\s^2^(Fo^2^)+(0.0311P)^2^+1.6620P] where P=(Fo^2^+2Fc^2^)/3'
_refine_ls_weighting_scheme calc
_refine_ls_wR_factor_gt 0.0754
_refine_ls_wR_factor_ref 0.0803
_reflns_number_gt 8708
_reflns_number_total 10939
_reflns_threshold_expression >2sigma(I)
_cod_data_source_file cg401036e_si_002.cif
_cod_data_source_block compound3_943519
_cod_depositor_comments
;
The following automatic conversions were performed:

'_symmetry_cell_setting' value 'Triclinic' changed to 'triclinic'
according to /home/saulius/struct/CIF-dictionaries/cif_core.dic
dictionary named 'cif_core.dic' version 2.4.2 from 2011-04-26.

Automatic conversion script
Id: cif_fix_values 1891 2012-01-12 08:04:46Z andrius 

The following automatic conversions were performed:

'_refine_ls_weighting_scheme' value 'calc
w=1/[\s^2^(Fo^2^)+(0.0311P)^2^+1.6620P] where P=(Fo^2^+2Fc^2^)/3' was
changed to 'calc'. New tag '_refine_ls_weighting_details' was
created. The value of the new tag was set to
'w=1/[\s^2^(Fo^2^)+(0.0311P)^2^+1.6620P] where P=(Fo^2^+2Fc^2^)/3'.

Automatic conversion script
Id: cif_fix_values 3143 2015-03-26 13:38:13Z robertas 
;
_cod_original_sg_symbol_H-M P-1
_cod_database_code 4508460

loop_
_symmetry_equiv_pos_as_xyz
'x, y, z'
'-x, -y, -z'

loop_
_atom_site_label
_atom_site_type_symbol
_atom_site_fract_x
_atom_site_fract_y
_atom_site_fract_z
_atom_site_U_iso_or_equiv
_atom_site_adp_type
_atom_site_occupancy
_atom_site_calc_flag
_atom_site_refinement_flags
Cd1 Cd 0.361521(17) -0.761494(15) -0.004914(11) 0.01847(5) Uani 1 d .
Cd2 Cd 0.206450(17) 0.166273(15) -0.484627(11) 0.01936(5) Uani 1 d .
O1 O 0.4226(2) -0.86279(18) -0.11440(13) 0.0280(4) Uani 1 d D
H1A H 0.502(3) -0.852(5) -0.130(3) 0.12(2) Uiso 1 d D
H1B H 0.425(4) -0.9360(12) -0.098(2) 0.056(12) Uiso 1 d D
O2 O 0.23239(18) -0.90258(18) 0.07353(12) 0.0276(4) Uani 1 d .
O3 O 0.11518(19) -0.74617(18) -0.01442(14) 0.0313(5) Uani 1 d .
C4 C 0.1218(2) -0.8427(2) 0.03891(17) 0.0219(5) Uani 1 d .
C5 C -0.0045(2) -0.8910(2) 0.06489(16) 0.0192(5) Uani 1 d .
O6 O -0.12591(16) -0.82158(15) 0.03282(11) 0.0198(4) Uani 1 d .
C7 C -0.2250(2) -0.8858(2) 0.06433(16) 0.0184(5) Uani 1 d .
C8 C -0.1686(3) -0.9928(2) 0.11458(16) 0.0232(5) Uani 1 d .
H8 H -0.2159 -1.0535 0.1438 0.028 Uiso 1 calc R
C9 C -0.0248(3) -0.9967(2) 0.11506(17) 0.0242(5) Uani 1 d .
H9 H 0.0434 -1.0603 0.1445 0.029 Uiso 1 calc R
C10 C -0.3683(2) -0.8301(2) 0.03852(16) 0.0198(5) Uani 1 d .
O11 O -0.45850(17) -0.89189(16) 0.06879(13) 0.0261(4) Uani 1 d .
O12 O -0.39616(19) -0.72967(18) -0.00950(13) 0.0317(5) Uani 1 d .
O13 O 0.2696(2) 0.01477(18) -0.56358(13) 0.0327(5) Uani 1 d .
O14 O 0.45617(19) 0.15101(17) -0.48089(13) 0.0299(4) Uani 1 d .
O15 O 0.32593(19) 0.31652(18) -0.55373(14) 0.0334(5) Uani 1 d .
C16 C 0.4399(3) 0.2558(2) -0.52626(17) 0.0222(5) Uani 1 d .
C17 C 0.5626(2) 0.3101(2) -0.54901(16) 0.0206(5) Uani 1 d .
O18 O 0.68707(17) 0.23344(15) -0.52618(11) 0.0205(4) Uani 1 d .
C19 C 0.7879(2) 0.2965(2) -0.55347(16) 0.0202(5) Uani 1 d .
C20 C 0.7292(3) 0.4124(2) -0.59270(17) 0.0248(5) Uani 1 d .
H20 H 0.7762 0.4752 -0.6172 0.030 Uiso 1 calc R
C21 C 0.5833(3) 0.4205(2) -0.58960(18) 0.0250(5) Uani 1 d .
H21 H 0.5138 0.4900 -0.6117 0.030 Uiso 1 calc R
C22 C 0.9309(3) 0.2289(2) -0.53221(17) 0.0219(5) Uani 1 d .
O23 O 0.9454(2) 0.13202(19) -0.47903(14) 0.0342(5) Uani 1 d .
O24 O 1.02955(18) 0.27648(17) -0.56812(12) 0.0251(4) Uani 1 d .
N25 N 0.3276(2) -0.58215(19) -0.10604(14) 0.0236(5) Uani 1 d .
C26 C 0.4347(3) -0.5416(2) -0.14823(18) 0.0285(6) Uani 1 d .
H26 H 0.5254 -0.5943 -0.1441 0.034 Uiso 1 calc R
C27 C 0.4213(3) -0.4263(2) -0.19789(18) 0.0291(6) Uani 1 d .
H27 H 0.5012 -0.4013 -0.2273 0.035 Uiso 1 calc R
C28 C 0.2899(3) -0.3471(2) -0.20449(16) 0.0208(5) Uani 1 d .
C29 C 0.1777(3) -0.3895(2) -0.15961(19) 0.0293(6) Uani 1 d .
H29 H 0.0861 -0.3382 -0.1615 0.035 Uiso 1 calc R
C30 C 0.2003(3) -0.5065(3) -0.11232(19) 0.0311(6) Uani 1 d .
H30 H 0.1223 -0.5349 -0.0829 0.037 Uiso 1 calc R
C31 C 0.2699(3) -0.2234(2) -0.25862(16) 0.0208(5) Uani 1 d .
C32 C 0.3787(3) -0.1651(2) -0.28382(18) 0.0280(6) Uani 1 d .
H32 H 0.4679 -0.2015 -0.2629 0.034 Uiso 1 calc R
C33 C 0.3569(3) -0.0544(2) -0.33929(18) 0.0285(6) Uani 1 d .
H33 H 0.4330 -0.0164 -0.3564 0.034 Uiso 1 calc R
N34 N 0.2334(2) 0.00190(19) -0.37007(14) 0.0241(5) Uani 1 d .
C35 C 0.1267(3) -0.0512(2) -0.34351(17) 0.0262(6) Uani 1 d .
H35 H 0.0375 -0.0106 -0.3633 0.031 Uiso 1 calc R
C36 C 0.1406(3) -0.1625(2) -0.28848(17) 0.0251(5) Uani 1 d .
H36 H 0.0621 -0.1973 -0.2712 0.030 Uiso 1 calc R
N37 N 0.1015(3) 0.2868(2) -0.38407(14) 0.0277(5) Uani 1 d .
C38 C 0.1279(3) 0.2587(3) -0.30288(19) 0.0367(7) Uani 1 d .
H38 H 0.2018 0.1906 -0.2847 0.044 Uiso 1 calc R
C39 C 0.0530(3) 0.3238(3) -0.24472(19) 0.0346(7) Uani 1 d .
H39 H 0.0740 0.2999 -0.1877 0.042 Uiso 1 calc R
C40 C -0.0539(3) 0.4251(2) -0.27081(17) 0.0258(6) Uani 1 d .
C41 C -0.0802(3) 0.4559(2) -0.35482(17) 0.0251(5) Uani 1 d .
H41 H -0.1514 0.5252 -0.3751 0.030 Uiso 1 calc R
C42 C -0.0014(3) 0.3844(2) -0.40818(17) 0.0264(6) Uani 1 d .
H42 H -0.0212 0.4056 -0.4654 0.032 Uiso 1 calc R
C43 C -0.1386(3) 0.4990(2) -0.21143(17) 0.0252(5) Uani 1 d .
C44 C -0.1715(3) 0.6263(2) -0.23382(17) 0.0257(5) Uani 1 d .
H44 H -0.1443 0.6667 -0.2882 0.031 Uiso 1 calc R
C45 C -0.2442(3) 0.6919(2) -0.17536(17) 0.0259(5) Uani 1 d .
H45 H -0.2636 0.7783 -0.1903 0.031 Uiso 1 calc R
N46 N -0.2889(2) 0.6401(2) -0.09870(15) 0.0262(5) Uani 1 d .
C47 C -0.2635(3) 0.5182(3) -0.07984(19) 0.0332(7) Uani 1 d .
H47 H -0.3001 0.4803 -0.0271 0.040 Uiso 1 calc R
C48 C -0.1874(3) 0.4449(3) -0.13274(19) 0.0335(7) Uani 1 d .
H48 H -0.1686 0.3587 -0.1157 0.040 Uiso 1 calc R
O100 O 0.6946(2) 0.1288(2) 0.82488(15) 0.0444(6) Uani 1 d D
H10 H 0.737(4) 0.0517(19) 0.854(2) 0.074(14) Uiso 1 d D
C100 C 0.7191(6) 0.1285(5) 0.7381(3) 0.0884(18) Uani 1 d .
H10A H 0.6856 0.0614 0.7258 0.106 Uiso 1 calc R
H10B H 0.8205 0.1150 0.7217 0.106 Uiso 1 calc R
C101 C 0.6437(7) 0.2481(5) 0.6892(3) 0.098(2) Uani 1 d .
H10C H 0.5428 0.2538 0.6969 0.118 Uiso 1 calc R
H10D H 0.6746 0.2542 0.6296 0.118 Uiso 1 calc R
H10E H 0.6642 0.3148 0.7089 0.118 Uiso 1 calc R

loop_
_atom_site_aniso_label
_atom_site_aniso_U_11
_atom_site_aniso_U_22
_atom_site_aniso_U_33
_atom_site_aniso_U_23
_atom_site_aniso_U_13
_atom_site_aniso_U_12
Cd1 0.01113(8) 0.01541(9) 0.02646(10) 0.00145(7) -0.00206(7) -0.00369(6)
Cd2 0.01537(8) 0.01596(9) 0.02384(10) 0.00144(7) -0.00206(7) -0.00317(6)
O1 0.0269(10) 0.0211(10) 0.0346(11) -0.0037(8) 0.0020(9) -0.0069(8)
O2 0.0134(8) 0.0318(10) 0.0373(11) -0.0011(9) -0.0052(8) -0.0084(7)
O3 0.0183(9) 0.0265(10) 0.0461(12) 0.0056(9) -0.0031(8) -0.0111(8)
C4 0.0142(11) 0.0247(13) 0.0292(13) -0.0075(11) 0.0008(10) -0.0084(9)
C5 0.0099(10) 0.0222(12) 0.0249(12) -0.0023(10) -0.0028(9) -0.0043(9)
O6 0.0109(7) 0.0186(8) 0.0287(9) 0.0001(7) -0.0025(7) -0.0052(6)
C7 0.0131(10) 0.0201(11) 0.0229(12) -0.0027(10) -0.0013(9) -0.0073(9)
C8 0.0156(11) 0.0262(13) 0.0266(13) 0.0032(11) -0.0036(10) -0.0094(10)
C9 0.0136(11) 0.0273(13) 0.0291(14) 0.0032(11) -0.0078(10) -0.0051(9)
C10 0.0119(10) 0.0206(12) 0.0270(13) -0.0045(10) -0.0027(9) -0.0038(9)
O11 0.0115(8) 0.0212(9) 0.0436(11) 0.0019(8) -0.0060(8) -0.0061(7)
O12 0.0171(9) 0.0268(10) 0.0446(12) 0.0093(9) -0.0072(8) -0.0061(7)
O13 0.0373(11) 0.0241(10) 0.0340(11) -0.0065(9) -0.0047(9) -0.0008(8)
O14 0.0214(9) 0.0249(10) 0.0398(11) 0.0043(9) -0.0019(8) -0.0091(8)
O15 0.0159(9) 0.0315(11) 0.0476(13) 0.0055(9) -0.0067(8) -0.0066(8)
C16 0.0165(11) 0.0224(12) 0.0276(13) -0.0050(10) -0.0009(10) -0.0048(9)
C17 0.0125(10) 0.0186(11) 0.0281(13) 0.0012(10) -0.0048(9) -0.0026(9)
O18 0.0135(8) 0.0162(8) 0.0286(9) 0.0030(7) -0.0043(7) -0.0030(6)
C19 0.0153(10) 0.0196(12) 0.0257(13) -0.0018(10) -0.0027(9) -0.0062(9)
C20 0.0197(12) 0.0200(12) 0.0335(14) 0.0023(11) -0.0049(11) -0.0078(10)
C21 0.0189(12) 0.0175(12) 0.0351(15) 0.0019(11) -0.0070(11) -0.0019(9)
C22 0.0153(11) 0.0236(12) 0.0265(13) -0.0054(10) -0.0037(10) -0.0030(9)
O23 0.0221(9) 0.0301(11) 0.0419(12) 0.0080(9) -0.0077(9) -0.0021(8)
O24 0.0151(8) 0.0308(10) 0.0296(10) -0.0046(8) -0.0016(7) -0.0073(7)
N25 0.0218(10) 0.0185(10) 0.0272(11) 0.0031(9) -0.0043(9) -0.0049(8)
C26 0.0209(12) 0.0250(13) 0.0313(15) 0.0067(11) -0.0010(11) -0.0022(10)
C27 0.0214(12) 0.0257(13) 0.0332(15) 0.0075(12) -0.0006(11) -0.0062(10)
C28 0.0221(12) 0.0177(11) 0.0212(12) 0.0011(10) -0.0062(10) -0.0047(9)
C29 0.0215(12) 0.0223(13) 0.0380(16) 0.0057(12) -0.0063(11) -0.0033(10)
C30 0.0208(12) 0.0259(14) 0.0412(16) 0.0094(12) -0.0047(12) -0.0096(11)
C31 0.0246(12) 0.0162(11) 0.0201(12) 0.0001(9) -0.0036(10) -0.0044(9)
C32 0.0239(13) 0.0226(13) 0.0343(15) 0.0043(11) -0.0069(11) -0.0066(10)
C33 0.0252(13) 0.0209(13) 0.0361(15) 0.0036(11) -0.0034(11) -0.0074(10)
N34 0.0253(11) 0.0165(10) 0.0259(11) 0.0023(9) -0.0016(9) -0.0028(8)
C35 0.0252(13) 0.0206(12) 0.0279(14) 0.0035(11) -0.0051(11) -0.0027(10)
C36 0.0241(12) 0.0215(12) 0.0261(13) 0.0055(10) -0.0039(10) -0.0071(10)
N37 0.0324(12) 0.0209(11) 0.0250(12) -0.0033(9) -0.0016(10) 0.0008(9)
C38 0.0414(17) 0.0272(15) 0.0326(16) -0.0031(12) -0.0100(13) 0.0086(13)
C39 0.0434(17) 0.0269(14) 0.0260(14) -0.0038(12) -0.0088(13) 0.0067(13)
C40 0.0291(13) 0.0186(12) 0.0268(14) -0.0025(10) -0.0010(11) -0.0030(10)
C41 0.0273(13) 0.0171(12) 0.0279(14) -0.0002(10) -0.0060(11) -0.0020(10)
C42 0.0345(14) 0.0194(12) 0.0219(13) 0.0002(10) -0.0041(11) -0.0033(11)
C43 0.0266(13) 0.0213(12) 0.0258(13) -0.0033(10) -0.0031(11) -0.0031(10)
C44 0.0269(13) 0.0225(13) 0.0250(13) -0.0007(11) -0.0015(11) -0.0049(10)
C45 0.0270(13) 0.0199(12) 0.0291(14) -0.0025(11) -0.0044(11) -0.0037(10)
N46 0.0246(11) 0.0250(11) 0.0295(12) -0.0073(10) 0.0010(9) -0.0065(9)
C47 0.0443(17) 0.0257(14) 0.0292(15) -0.0029(12) 0.0069(13) -0.0148(13)
C48 0.0454(17) 0.0219(13) 0.0312(15) -0.0038(12) 0.0015(13) -0.0080(12)
O100 0.0349(12) 0.0479(14) 0.0403(13) 0.0011(11) 0.0004(10) -0.0029(11)
C100 0.087(4) 0.102(4) 0.053(3) -0.020(3) -0.011(3) 0.025(3)
C101 0.142(6) 0.097(4) 0.039(2) 0.001(3) -0.013(3) -0.010(4)

loop_
_atom_type_symbol
_atom_type_description
_atom_type_scat_dispersion_real
_atom_type_scat_dispersion_imag
_atom_type_scat_source
C C 0.0033 0.0016 'International Tables Vol C Tables 4.2.6.8 and 6.1.1.4'
H H 0.0000 0.0000 'International Tables Vol C Tables 4.2.6.8 and 6.1.1.4'
N N 0.0061 0.0033 'International Tables Vol C Tables 4.2.6.8 and 6.1.1.4'
O O 0.0106 0.0060 'International Tables Vol C Tables 4.2.6.8 and 6.1.1.4'
Cd Cd -0.8075 1.2024 'International Tables Vol C Tables 4.2.6.8 and 6.1.1.4'

loop_
_geom_angle_atom_site_label_1
_geom_angle_atom_site_label_2
_geom_angle_atom_site_label_3
_geom_angle
_geom_angle_site_symmetry_1
_geom_angle_site_symmetry_3
O11 Cd1 O1 91.37(7) 1_655 .
O11 Cd1 N25 137.84(7) 1_655 .
O1 Cd1 N25 86.68(8) . .
O11 Cd1 O2 82.81(6) 1_655 .
O1 Cd1 O2 93.27(7) . .
N25 Cd1 O2 139.35(7) . .
O11 Cd1 N46 93.53(8) 1_655 2
O1 Cd1 N46 174.55(8) . 2
N25 Cd1 N46 88.08(8) . 2
O2 Cd1 N46 89.72(7) . 2
O11 Cd1 O3 137.50(6) 1_655 .
O1 Cd1 O3 91.13(7) . .
N25 Cd1 O3 84.67(7) . .
O2 Cd1 O3 54.68(6) . .
N46 Cd1 O3 86.88(8) 2 .
O11 Cd1 O12 54.25(6) 1_655 1_655
O1 Cd1 O12 92.12(7) . 1_655
N25 Cd1 O12 83.71(7) . 1_655
O2 Cd1 O12 136.83(6) . 1_655
N46 Cd1 O12 88.80(7) 2 1_655
O3 Cd1 O12 167.72(6) . 1_655
O11 Cd1 C4 110.38(7) 1_655 .
O1 Cd1 C4 92.27(7) . .
N25 Cd1 C4 111.78(8) . .
O2 Cd1 C4 27.57(7) . .
N46 Cd1 C4 88.27(8) 2 .
O3 Cd1 C4 27.11(7) . .
O12 Cd1 C4 164.12(7) 1_655 .
O11 Cd1 C10 27.52(7) 1_655 1_655
O1 Cd1 C10 90.91(8) . 1_655
N25 Cd1 C10 110.34(7) . 1_655
O2 Cd1 C10 110.30(7) . 1_655
N46 Cd1 C10 92.33(8) 2 1_655
O3 Cd1 C10 164.95(7) . 1_655
O12 Cd1 C10 26.77(7) 1_655 1_655
C4 Cd1 C10 137.87(8) . 1_655
O24 Cd2 O13 92.16(7) 1_455 .
O24 Cd2 N34 136.06(7) 1_455 .
O13 Cd2 N34 84.16(7) . .
O24 Cd2 O15 85.04(7) 1_455 .
O13 Cd2 O15 105.33(8) . .
N34 Cd2 O15 138.16(7) . .
O24 Cd2 N37 87.68(7) 1_455 .
O13 Cd2 N37 164.47(8) . .
N34 Cd2 N37 85.20(8) . .
O15 Cd2 N37 90.12(8) . .
O24 Cd2 O14 137.68(6) 1_455 .
O13 Cd2 O14 87.51(7) . .
N34 Cd2 O14 86.03(7) . .
O15 Cd2 O14 54.62(6) . .
N37 Cd2 O14 103.01(8) . .
O24 Cd2 C16 111.59(7) 1_455 .
O13 Cd2 C16 97.64(8) . .
N34 Cd2 C16 112.30(8) . .
O15 Cd2 C16 27.22(7) . .
N37 Cd2 C16 96.84(8) . .
O14 Cd2 C16 27.40(7) . .
Cd1 O1 H1A 102(4) . .
Cd1 O1 H1B 111(3) . .
H1A O1 H1B 111(5) . .
C4 O2 Cd1 91.96(15) . .
C4 O3 Cd1 90.12(15) . .
O3 C4 O2 123.2(2) . .
O3 C4 C5 119.6(2) . .
O2 C4 C5 117.2(2) . .
O3 C4 Cd1 62.76(13) . .
O2 C4 Cd1 60.47(13) . .
C5 C4 Cd1 177.63(18) . .
C9 C5 O6 110.7(2) . .
C9 C5 C4 132.1(2) . .
O6 C5 C4 117.1(2) . .
C7 O6 C5 106.09(18) . .
C8 C7 O6 110.7(2) . .
C8 C7 C10 132.2(2) . .
O6 C7 C10 117.1(2) . .
C7 C8 C9 106.4(2) . .
C7 C8 H8 126.8 . .
C9 C8 H8 126.8 . .
C5 C9 C8 106.1(2) . .
C5 C9 H9 127.0 . .
C8 C9 H9 127.0 . .
O12 C10 O11 123.2(2) . .
O12 C10 C7 121.0(2) . .
O11 C10 C7 115.8(2) . .
O12 C10 Cd1 66.64(13) . 1_455
O11 C10 Cd1 56.69(12) . 1_455
C7 C10 Cd1 171.53(17) . 1_455
C10 O11 Cd1 95.80(15) . 1_455
C10 O12 Cd1 86.58(14) . 1_455
C16 O14 Cd2 88.64(15) . .
C16 O15 Cd2 93.20(16) . .
O15 C16 O14 123.5(2) . .
O15 C16 C17 118.2(2) . .
O14 C16 C17 118.3(2) . .
O15 C16 Cd2 59.58(13) . .
O14 C16 Cd2 63.96(13) . .
C17 C16 Cd2 177.38(18) . .
C21 C17 O18 109.8(2) . .
C21 C17 C16 135.1(2) . .
O18 C17 C16 115.1(2) . .
C19 O18 C17 107.37(18) . .
O18 C19 C20 109.8(2) . .
O18 C19 C22 115.3(2) . .
C20 C19 C22 134.8(2) . .
C19 C20 C21 106.2(2) . .
C19 C20 H20 126.9 . .
C21 C20 H20 126.9 . .
C17 C21 C20 106.8(2) . .
C17 C21 H21 126.6 . .
C20 C21 H21 126.6 . .
O23 C22 O24 124.7(2) . .
O23 C22 C19 118.3(2) . .
O24 C22 C19 116.9(2) . .
C22 O24 Cd2 100.37(16) . 1_655
C26 N25 C30 117.7(2) . .
C26 N25 Cd1 121.15(17) . .
C30 N25 Cd1 120.09(17) . .
N25 C26 C27 123.2(2) . .
N25 C26 H26 118.4 . .
C27 C26 H26 118.4 . .
C26 C27 C28 119.5(2) . .
C26 C27 H27 120.3 . .
C28 C27 H27 120.3 . .
C27 C28 C29 117.2(2) . .
C27 C28 C31 121.4(2) . .
C29 C28 C31 121.4(2) . .
C30 C29 C28 119.5(2) . .
C30 C29 H29 120.3 . .
C28 C29 H29 120.3 . .
N25 C30 C29 122.9(2) . .
N25 C30 H30 118.6 . .
C29 C30 H30 118.6 . .
C32 C31 C36 117.1(2) . .
C32 C31 C28 122.2(2) . .
C36 C31 C28 120.6(2) . .
C33 C32 C31 119.8(3) . .
C33 C32 H32 120.1 . .
C31 C32 H32 120.1 . .
N34 C33 C32 122.8(3) . .
N34 C33 H33 118.6 . .
C32 C33 H33 118.6 . .
C35 N34 C33 117.8(2) . .
C35 N34 Cd2 118.40(17) . .
C33 N34 Cd2 122.81(17) . .
N34 C35 C36 122.8(2) . .
N34 C35 H35 118.6 . .
C36 C35 H35 118.6 . .
C35 C36 C31 119.6(2) . .
C35 C36 H36 120.2 . .
C31 C36 H36 120.2 . .
C42 N37 C38 117.1(2) . .
C42 N37 Cd2 117.31(18) . .
C38 N37 Cd2 125.29(18) . .
N37 C38 C39 123.2(3) . .
N37 C38 H38 118.4 . .
C39 C38 H38 118.4 . .
C38 C39 C40 119.0(3) . .
C38 C39 H39 120.5 . .
C40 C39 H39 120.5 . .
C41 C40 C39 118.1(3) . .
C41 C40 C43 120.2(2) . .
C39 C40 C43 121.7(3) . .
C42 C41 C40 118.8(2) . .
C42 C41 H41 120.6 . .
C40 C41 H41 120.6 . .
N37 C42 C41 123.7(3) . .
N37 C42 H42 118.1 . .
C41 C42 H42 118.1 . .
C48 C43 C44 118.1(3) . .
C48 C43 C40 121.6(2) . .
C44 C43 C40 120.3(2) . .
C45 C44 C43 118.6(2) . .
C45 C44 H44 120.7 . .
C43 C44 H44 120.7 . .
N46 C45 C44 123.4(2) . .
N46 C45 H45 118.3 . .
C44 C45 H45 118.3 . .
C45 N46 C47 117.2(2) . .
C45 N46 Cd1 118.74(18) . 2
C47 N46 Cd1 122.59(19) . 2
N46 C47 C48 123.5(3) . .
N46 C47 H47 118.2 . .
C48 C47 H47 118.2 . .
C47 C48 C43 118.9(3) . .
C47 C48 H48 120.5 . .
C43 C48 H48 120.5 . .
C100 O100 H10 108(3) . .
O100 C100 C101 109.4(4) . .
O100 C100 H10A 109.8 . .
C101 C100 H10A 109.8 . .
O100 C100 H10B 109.8 . .
C101 C100 H10B 109.8 . .
H10A C100 H10B 108.2 . .
C100 C101 H10C 109.5 . .
C100 C101 H10D 109.5 . .
H10C C101 H10D 109.5 . .
C100 C101 H10E 109.5 . .
H10C C101 H10E 109.5 . .
H10D C101 H10E 109.5 . .

loop_
_geom_bond_atom_site_label_1
_geom_bond_atom_site_label_2
_geom_bond_distance
_geom_bond_site_symmetry_2
Cd1 O11 2.2988(18) 1_655
Cd1 O1 2.307(2) .
Cd1 N25 2.324(2) .
Cd1 O2 2.3802(18) .
Cd1 N46 2.383(2) 2
Cd1 O3 2.4307(18) .
Cd1 O12 2.5169(19) 1_655
Cd1 C4 2.734(2) .
Cd1 C10 2.737(2) 1_655
Cd2 O24 2.2969(18) 1_455
Cd2 O13 2.334(2) .
Cd2 N34 2.340(2) .
Cd2 O15 2.3535(19) .
Cd2 N37 2.377(2) .
Cd2 O14 2.4491(19) .
Cd2 C16 2.725(2) .
O1 H1A 0.827(10) .
O1 H1B 0.825(10) .
O2 C4 1.266(3) .
O3 C4 1.246(3) .
C4 C5 1.477(3) .
C5 C9 1.357(3) .
C5 O6 1.361(3) .
O6 C7 1.363(3) .
C7 C8 1.353(3) .
C7 C10 1.477(3) .
C8 C9 1.418(3) .
C8 H8 0.9500 .
C9 H9 0.9500 .
C10 O12 1.235(3) .
C10 O11 1.271(3) .
C10 Cd1 2.737(2) 1_455
O11 Cd1 2.2988(18) 1_455
O12 Cd1 2.5169(19) 1_455
O14 C16 1.255(3) .
O15 C16 1.249(3) .
C16 C17 1.480(3) .
C17 C21 1.354(3) .
C17 O18 1.365(3) .
O18 C19 1.360(3) .
C19 C20 1.363(3) .
C19 C22 1.478(3) .
C20 C21 1.423(3) .
C20 H20 0.9500 .
C21 H21 0.9500 .
C22 O23 1.243(3) .
C22 O24 1.262(3) .
O24 Cd2 2.2968(18) 1_655
N25 C26 1.324(3) .
N25 C30 1.342(3) .
C26 C27 1.381(4) .
C26 H26 0.9500 .
C27 C28 1.391(4) .
C27 H27 0.9500 .
C28 C29 1.389(4) .
C28 C31 1.484(3) .
C29 C30 1.379(4) .
C29 H29 0.9500 .
C30 H30 0.9500 .
C31 C32 1.388(4) .
C31 C36 1.389(4) .
C32 C33 1.378(4) .
C32 H32 0.9500 .
C33 N34 1.337(3) .
C33 H33 0.9500 .
N34 C35 1.336(3) .
C35 C36 1.382(3) .
C35 H35 0.9500 .
C36 H36 0.9500 .
N37 C42 1.336(3) .
N37 C38 1.345(4) .
C38 C39 1.378(4) .
C38 H38 0.9500 .
C39 C40 1.391(4) .
C39 H39 0.9500 .
C40 C41 1.388(4) .
C40 C43 1.483(4) .
C41 C42 1.377(4) .
C41 H41 0.9500 .
C42 H42 0.9500 .
C43 C48 1.387(4) .
C43 C44 1.399(4) .
C44 C45 1.379(4) .
C44 H44 0.9500 .
C45 N46 1.338(3) .
C45 H45 0.9500 .
N46 C47 1.340(4) .
N46 Cd1 2.383(2) 2
C47 C48 1.375(4) .
C47 H47 0.9500 .
C48 H48 0.9500 .
O100 C100 1.419(5) .
O100 H10 0.933(10) .
C100 C101 1.498(7) .
C100 H10A 0.9900 .
C100 H10B 0.9900 .
C101 H10C 0.9800 .
C101 H10D 0.9800 .
C101 H10E 0.9800 .
